data_4308508
loop_
_publ_author_name
'Serhiy Demeshko'
'Guido Leibeling'
'Walter Maringgele'
'Franc Meyer'
'Christopher Mennerich'
'Hans-Henning Klauss'
'Hans Pritzkow'

_publ_section_title
;
Structural Variety and Magnetic Properties of Tetranuclear Nickel(II)
Complexes with a Central \m4-Azide
;
_journal_name_full 'Inorganic Chemistry'
_journal_page_first 519
_journal_page_last 528
_journal_paper_doi 10.1021/ic049251p
_journal_volume 44
_journal_year 2005
_chemical_formula_moiety 'C34 H64 N17 Ni4 O4 S4, Cl O4, C3 H6 O'
_chemical_formula_sum 'C37 H70 Cl N17 Ni4 O9 S4'
_chemical_formula_weight 1295.63
_chemical_name_systematic
;
 ?
;
_space_group_IT_number 4
_symmetry_cell_setting monoclinic
_symmetry_space_group_name_Hall 'P 2yb'
_symmetry_space_group_name_H-M 'P 1 21 1'
_atom_sites_solution_hydrogens geom
_atom_sites_solution_primary direct
_atom_sites_solution_secondary difmap
_audit_creation_method SHELXL-97
_cell_angle_alpha 90.00
_cell_angle_beta 91.4800(10)
_cell_angle_gamma 90.00
_cell_formula_units_Z 4
_cell_length_a 12.6894(9)
_cell_length_b 19.3299(13)
_cell_length_c 22.3243(15)
_cell_measurement_temperature 103(2)
_cell_volume 5474.0(6)
_computing_cell_refinement 'Bruker SAINT'
_computing_data_collection 'Bruker SMART'
_computing_data_reduction 'Bruker SAINT'
_computing_molecular_graphics 'Bruker SHELXTL'
_computing_publication_material 'SHELXL-97 (Sheldrick, 1997)'
_computing_structure_refinement 'SHELXL-97 (Sheldrick, 1997)'
_computing_structure_solution 'SHELXS-97 (Sheldrick, 1990)'
_diffrn_ambient_temperature 103(2)
_diffrn_measured_fraction_theta_full 0.988
_diffrn_measured_fraction_theta_max 0.988
_diffrn_measurement_device_type 'CCD area detector'
_diffrn_measurement_method \w-scans
_diffrn_radiation_monochromator graphite
_diffrn_radiation_source 'fine-focus sealed tube'
_diffrn_radiation_type MoK\a
_diffrn_radiation_wavelength 0.71073
_diffrn_reflns_av_R_equivalents 0.0369
_diffrn_reflns_av_sigmaI/netI 0.0454
_diffrn_reflns_limit_h_max 18
_diffrn_reflns_limit_h_min -18
_diffrn_reflns_limit_k_max 28
_diffrn_reflns_limit_k_min -28
_diffrn_reflns_limit_l_max 33
_diffrn_reflns_limit_l_min 0
_diffrn_reflns_number 89619
_diffrn_reflns_theta_full 32.04
_diffrn_reflns_theta_max 32.04
_diffrn_reflns_theta_min 1.39
_exptl_absorpt_coefficient_mu 1.621
_exptl_absorpt_correction_T_max 1.0000
_exptl_absorpt_correction_T_min 0.7705
_exptl_absorpt_correction_type multi-scan
_exptl_absorpt_process_details SADABS
_exptl_crystal_colour green
_exptl_crystal_density_diffrn 1.572
_exptl_crystal_density_method 'not measured'
_exptl_crystal_description irregular
_exptl_crystal_F_000 2704
_exptl_crystal_size_max 0.35
_exptl_crystal_size_mid 0.35
_exptl_crystal_size_min 0.30
_refine_diff_density_max 2.669
_refine_diff_density_min -1.402
_refine_diff_density_rms 0.170
_refine_ls_abs_structure_details 'Flack H D (1983), Acta Cryst. A39, 876-881'
_refine_ls_abs_structure_Flack 0.038(10)
_refine_ls_extinction_method none
_refine_ls_goodness_of_fit_ref 1.107
_refine_ls_hydrogen_treatment mixed
_refine_ls_matrix_type full
_refine_ls_number_parameters 1339
_refine_ls_number_reflns 36851
_refine_ls_number_restraints 7
_refine_ls_restrained_S_all 1.109
_refine_ls_R_factor_all 0.0714
_refine_ls_R_factor_gt 0.0658
_refine_ls_shift/su_max 0.013
_refine_ls_shift/su_mean 0.000
_refine_ls_structure_factor_coef Fsqd
_refine_ls_weighting_details 'calc w=1/[\s^2^(Fo^2^)+(0.0462P)^2^+35.5600P] where P=(Fo^2^+2Fc^2^)/3'
_refine_ls_weighting_scheme calc
_refine_ls_wR_factor_gt 0.1654
_refine_ls_wR_factor_ref 0.1686
_reflns_number_gt 33896
_reflns_number_total 36851
_reflns_threshold_expression >2sigma(I)
_cod_data_source_file ic049251psi20041101_063453_1.cif
_cod_data_source_block 1a
_cod_depositor_comments
;
The following automatic conversions were performed:
'_symmetry_cell_setting' value 'Monoclinic' changed to 'monoclinic'
according to '/home/saulius/struct/CIF-dictionaries/cif_core.dic'
dictionary named 'cif_core.dic' version 2.4.1 from 2010-06-29.

Automatic conversion script
Id: cif_fix_enum 1527 2010-12-29 10:47:43Z saulius 
;
_cod_database_code 4308508

loop_
_symmetry_equiv_pos_as_xyz
'x, y, z'
'-x, y+1/2, -z'

loop_
_atom_site_label
_atom_site_type_symbol
_atom_site_fract_x
_atom_site_fract_y
_atom_site_fract_z
_atom_site_U_iso_or_equiv
_atom_site_adp_type
_atom_site_occupancy
_atom_site_symmetry_multiplicity
_atom_site_calc_flag
_atom_site_refinement_flags
_atom_site_disorder_assembly
_atom_site_disorder_group
Ni1 Ni 0.43368(5) 1.22644(3) 0.10592(3) 0.01351(11) Uani 1 1 d . . .
Ni2 Ni 0.42599(5) 1.22760(3) -0.09681(3) 0.01260(10) Uani 1 1 d . A .
Ni3 Ni 0.18789(5) 1.24986(3) 0.10438(3) 0.01557(12) Uani 1 1 d . . .
Ni4 Ni 0.17955(5) 1.24049(4) -0.09605(3) 0.01774(13) Uani 1 1 d . A .
Ni5 Ni 0.34695(5) 0.50239(3) 0.59945(3) 0.01448(11) Uani 1 1 d . . .
Ni6 Ni 0.35813(5) 0.50741(3) 0.39805(3) 0.01364(11) Uani 1 1 d . . .
Ni7 Ni 0.17821(5) 0.62196(3) 0.59648(3) 0.01547(12) Uani 1 1 d . . .
Ni8 Ni 0.20507(5) 0.63668(3) 0.39846(3) 0.01268(11) Uani 1 1 d . . .
Cl1 Cl 0.20562(11) 0.93719(8) 0.23481(7) 0.0268(3) Uani 1 1 d . . .
Cl2 Cl 0.83457(12) 1.43102(8) 0.25917(7) 0.0289(3) Uani 1 1 d . . .
S1 S 0.53973(12) 1.12163(8) 0.09176(6) 0.0256(3) Uani 1 1 d . . .
S2 S 0.03685(14) 1.17172(11) 0.08883(12) 0.0479(5) Uani 1 1 d . . .
S3 S 0.54626(11) 1.13194(7) -0.07460(6) 0.0205(2) Uani 1 1 d . A .
S4 S 0.04296(17) 1.15662(12) -0.07262(13) 0.0588(7) Uani 1 1 d D . .
S5 S 0.33654(11) 0.37677(7) 0.58013(6) 0.0225(2) Uani 1 1 d . . .
S6 S 0.32766(13) 0.38577(7) 0.41726(6) 0.0253(3) Uani 1 1 d . . .
S7 S -0.00533(11) 0.62304(8) 0.56293(6) 0.0235(3) Uani 1 1 d . . .
S8 S 0.01168(10) 0.65148(8) 0.40586(6) 0.0215(2) Uani 1 1 d . . .
O1 O 0.3892(3) 1.1823(2) 0.18389(17) 0.0205(7) Uani 1 1 d . . .
O2 O 0.2133(3) 1.1986(2) 0.18141(18) 0.0244(8) Uani 1 1 d . . .
O3 O 0.2037(3) 1.1851(2) -0.17071(18) 0.0237(8) Uani 1 1 d . . .
O4 O 0.3805(3) 1.1792(2) -0.17415(17) 0.0191(7) Uani 1 1 d . . .
O5 O 0.2606(3) 0.4838(2) 0.67317(17) 0.0226(8) Uani 1 1 d . . .
O6 O 0.1370(3) 0.5674(2) 0.66855(18) 0.0230(8) Uani 1 1 d . . .
O7 O 0.2776(3) 0.4994(2) 0.31864(15) 0.0174(6) Uani 1 1 d . . .
O8 O 0.1705(3) 0.5917(2) 0.31963(15) 0.0181(7) Uani 1 1 d . . .
O9 O 0.2491(5) 0.9153(3) 0.2909(2) 0.0459(13) Uani 1 1 d . . .
O10 O 0.1052(6) 0.9619(6) 0.2410(4) 0.091(3) Uani 1 1 d . . .
O11 O 0.2749(6) 0.9845(5) 0.2070(4) 0.092(3) Uani 1 1 d . . .
O12 O 0.2011(8) 0.8776(5) 0.1956(3) 0.079(3) Uani 1 1 d . . .
O13 O 0.9000(8) 1.4799(5) 0.2335(5) 0.100(3) Uani 1 1 d . . .
O14 O 0.7880(12) 1.3918(8) 0.2173(6) 0.151(6) Uani 1 1 d . . .
O15 O 0.7675(7) 1.4581(7) 0.3015(4) 0.107(4) Uani 1 1 d . . .
O16 O 0.9100(8) 1.3902(5) 0.2934(5) 0.104(4) Uani 1 1 d . . .
O17 O 0.7945(4) 1.0314(3) 0.9225(2) 0.0395(11) Uani 1 1 d . . .
O18 O -0.2989(5) 0.6976(4) 0.5684(4) 0.066(2) Uani 1 1 d . . .
N1 N 0.5028(3) 1.2768(2) 0.03518(17) 0.0137(7) Uani 1 1 d . A .
N2 N 0.4979(3) 1.2782(2) -0.02595(18) 0.0132(7) Uani 1 1 d . . .
N3 N 0.5695(4) 1.2676(3) 0.15218(19) 0.0191(8) Uani 1 1 d . A .
N4 N 0.5507(3) 1.2751(2) -0.14525(19) 0.0167(7) Uani 1 1 d . . .
N5 N 0.1374(3) 1.3078(3) 0.0323(2) 0.0185(8) Uani 1 1 d . A .
N6 N 0.1302(3) 1.3032(3) -0.0284(2) 0.0196(8) Uani 1 1 d . . .
N7 N 0.0791(4) 1.3155(3) 0.1487(2) 0.0247(10) Uani 1 1 d . A .
N8 N 0.0624(4) 1.2966(4) -0.1449(2) 0.0339(13) Uani 1 1 d D . .
N9 N 0.2980(3) 1.1855(2) 0.05760(19) 0.0154(7) Uani 1 1 d . . .
N10 N 0.3002(3) 1.1848(2) 0.0058(2) 0.0153(7) Uani 1 1 d . A .
N11 N 0.2986(3) 1.1822(2) -0.0477(2) 0.0190(8) Uani 1 1 d . . .
N12 N 0.3264(3) 1.3069(2) 0.12009(19) 0.0155(7) Uani 1 1 d . . .
N13 N 0.3432(4) 1.3581(2) 0.1501(2) 0.0198(8) Uani 1 1 d . . .
N14 N 0.3604(5) 1.4076(3) 0.1783(3) 0.0320(11) Uani 1 1 d . . .
N15 N 0.3100(3) 1.3026(2) -0.1143(2) 0.0172(8) Uani 1 1 d . . .
N16 N 0.3174(4) 1.3634(3) -0.1225(2) 0.0230(9) Uani 1 1 d . A .
N17 N 0.3249(5) 1.4220(3) -0.1324(3) 0.0425(15) Uani 1 1 d . . .
N18 N 0.4552(3) 0.5118(2) 0.53266(17) 0.0139(7) Uani 1 1 d . . .
N19 N 0.4593(3) 0.5082(2) 0.47133(17) 0.0151(7) Uani 1 1 d . . .
N20 N 0.4857(4) 0.4795(3) 0.6519(2) 0.0208(9) Uani 1 1 d . . .
N21 N 0.4984(4) 0.4771(3) 0.3540(2) 0.0205(8) Uani 1 1 d . . .
N22 N 0.2097(4) 0.6944(2) 0.53165(18) 0.0166(8) Uani 1 1 d . . .
N23 N 0.2282(3) 0.6972(2) 0.47197(18) 0.0144(7) Uani 1 1 d . . .
N24 N 0.1498(4) 0.7130(3) 0.6475(2) 0.0229(9) Uani 1 1 d . . .
N25 N 0.2009(3) 0.7357(2) 0.35508(18) 0.0185(8) Uani 1 1 d . . .
N26 N 0.2071(3) 0.5274(2) 0.54645(19) 0.0169(7) Uani 1 1 d . . .
N27 N 0.2119(3) 0.5327(2) 0.49504(19) 0.0149(7) Uani 1 1 d . . .
N28 N 0.2151(3) 0.5378(2) 0.44182(19) 0.0152(7) Uani 1 1 d . . .
N29 N 0.3380(3) 0.6078(2) 0.61851(19) 0.0179(8) Uani 1 1 d . . .
N30 N 0.3983(4) 0.6510(3) 0.6365(2) 0.0225(9) Uani 1 1 d . . .
N31 N 0.4570(5) 0.6918(3) 0.6539(3) 0.0388(14) Uani 1 1 d . . .
N32 N 0.3662(3) 0.6154(2) 0.38601(19) 0.0184(8) Uani 1 1 d . . .
N33 N 0.4367(4) 0.6511(2) 0.3694(2) 0.0216(9) Uani 1 1 d . . .
N34 N 0.5056(5) 0.6856(3) 0.3547(3) 0.0383(14) Uani 1 1 d . . .
C1 C 0.5721(4) 1.3234(3) -0.0438(2) 0.0154(8) Uani 1 1 d . A .
C2 C 0.6264(4) 1.3517(3) 0.0056(2) 0.0186(9) Uani 1 1 d . . .
H2 H 0.6828 1.3840 0.0060 0.024(9) Uiso 1 1 calc R A .
C3 C 0.5779(4) 1.3211(3) 0.0542(2) 0.0149(8) Uani 1 1 d . A .
C4 C 0.5943(4) 1.3320(3) 0.1200(2) 0.0209(9) Uani 1 1 d . . .
H4A H 0.6684 1.3454 0.1287 0.035(6) Uiso 1 1 calc R A .
H4B H 0.5481 1.3698 0.1337 0.035(6) Uiso 1 1 calc R . .
C5 C 0.6587(4) 1.2182(4) 0.1464(2) 0.0254(11) Uani 1 1 d . . .
H5A H 0.7149 1.2298 0.1764 0.048(5) Uiso 1 1 calc R A .
H5B H 0.6886 1.2227 0.1061 0.048(5) Uiso 1 1 calc R . .
C6 C 0.6233(5) 1.1430(4) 0.1559(3) 0.0293(13) Uani 1 1 d . A .
H6A H 0.5837 1.1388 0.1934 0.048(5) Uiso 1 1 calc R . .
H6B H 0.6850 1.1117 0.1584 0.048(5) Uiso 1 1 calc R . .
C7 C 0.5540(5) 1.2833(3) 0.2167(2) 0.0240(11) Uani 1 1 d . . .
H7A H 0.6140 1.3103 0.2324 0.020(3) Uiso 1 1 calc R A .
H7B H 0.5490 1.2399 0.2392 0.020(3) Uiso 1 1 calc R . .
H7C H 0.4890 1.3099 0.2210 0.020(3) Uiso 1 1 calc R . .
C8 C 0.4674(6) 1.0475(3) 0.1206(3) 0.0345(15) Uani 1 1 d . . .
H8A H 0.5175 1.0128 0.1372 0.053(7) Uiso 1 1 calc R . .
H8B H 0.4211 1.0626 0.1532 0.053(7) Uiso 1 1 calc R . .
C9 C 0.4016(8) 1.0159(4) 0.0701(4) 0.046(2) Uani 1 1 d . . .
H9A H 0.3628 1.0524 0.0486 0.065(7) Uiso 1 1 calc R . .
H9B H 0.3516 0.9827 0.0866 0.065(7) Uiso 1 1 calc R . .
H9C H 0.4478 0.9919 0.0424 0.065(7) Uiso 1 1 calc R . .
C10 C 0.5822(4) 1.3370(3) -0.1092(2) 0.0175(9) Uani 1 1 d . A .
H10A H 0.5369 1.3766 -0.1210 0.035(6) Uiso 1 1 calc R . .
H10B H 0.6561 1.3493 -0.1176 0.035(6) Uiso 1 1 calc R . .
C11 C 0.6375(4) 1.2251(3) -0.1515(3) 0.0236(10) Uani 1 1 d . A .
H11A H 0.7022 1.2508 -0.1614 0.048(5) Uiso 1 1 calc R . .
H11B H 0.6202 1.1941 -0.1856 0.048(5) Uiso 1 1 calc R . .
C12 C 0.6607(5) 1.1813(3) -0.0967(3) 0.0262(11) Uani 1 1 d . . .
H12A H 0.6839 1.2116 -0.0631 0.048(5) Uiso 1 1 calc R A .
H12B H 0.7191 1.1491 -0.1052 0.048(5) Uiso 1 1 calc R . .
C13 C 0.5185(5) 1.2989(3) -0.2066(2) 0.0238(10) Uani 1 1 d . A .
H13A H 0.5751 1.3269 -0.2233 0.020(3) Uiso 1 1 calc R . .
H13B H 0.4543 1.3269 -0.2044 0.020(3) Uiso 1 1 calc R . .
H13C H 0.5049 1.2587 -0.2324 0.020(3) Uiso 1 1 calc R . .
C14 C 0.5357(6) 1.0687(3) -0.1338(3) 0.0323(13) Uani 1 1 d . . .
H14A H 0.5264 1.0922 -0.1730 0.053(7) Uiso 1 1 calc R A .
H14B H 0.6007 1.0405 -0.1347 0.053(7) Uiso 1 1 calc R . .
C15 C 0.4415(6) 1.0226(3) -0.1225(3) 0.0360(15) Uani 1 1 d . A .
H15A H 0.4503 1.0005 -0.0832 0.065(7) Uiso 1 1 calc R . .
H15B H 0.4362 0.9870 -0.1536 0.065(7) Uiso 1 1 calc R . .
H15C H 0.3770 1.0506 -0.1233 0.065(7) Uiso 1 1 calc R . .
C16 C 0.0696(4) 1.3555(4) -0.0488(3) 0.0278(12) Uani 1 1 d . A .
C17 C 0.0358(5) 1.3958(4) -0.0008(3) 0.0300(13) Uani 1 1 d . . .
H17 H -0.0087 1.4353 -0.0019 0.024(9) Uiso 1 1 calc R A .
C18 C 0.0828(4) 1.3642(3) 0.0490(2) 0.0212(10) Uani 1 1 d . A .
C19 C 0.0799(5) 1.3816(3) 0.1141(3) 0.0271(12) Uani 1 1 d . . .
H19A H 0.0158 1.4089 0.1223 0.035(6) Uiso 1 1 calc R A .
H19B H 0.1424 1.4095 0.1259 0.035(6) Uiso 1 1 calc R . .
C20 C -0.0274(5) 1.2867(4) 0.1471(3) 0.0363(15) Uani 1 1 d . . .
H20A H -0.0616 1.2968 0.1077 0.048(5) Uiso 1 1 calc R A .
H20B H -0.0694 1.3092 0.1784 0.048(5) Uiso 1 1 calc R . .
C21 C -0.0267(8) 1.2096(7) 0.1573(5) 0.063(3) Uani 1 1 d . A .
H21A H -0.0994 1.1919 0.1611 0.048(5) Uiso 1 1 calc R . .
H21B H 0.0146 1.1978 0.1941 0.048(5) Uiso 1 1 calc R . .
C22 C 0.1083(5) 1.3313(4) 0.2124(3) 0.0323(14) Uani 1 1 d . . .
H22A H 0.0575 1.3643 0.2285 0.020(3) Uiso 1 1 calc R A .
H22B H 0.1791 1.3516 0.2146 0.020(3) Uiso 1 1 calc R . .
H22C H 0.1073 1.2886 0.2360 0.020(3) Uiso 1 1 calc R . .
C23 C 0.0650(9) 1.0812(7) 0.1263(4) 0.068(3) Uani 1 1 d . . .
H23A H 0.1065 1.0870 0.1642 0.053(7) Uiso 1 1 calc R . .
H23B H -0.0020 1.0576 0.1354 0.053(7) Uiso 1 1 calc R . .
C24 C 0.1233(13) 1.0415(6) 0.0843(7) 0.093(5) Uani 1 1 d . . .
H24A H 0.0817 1.0366 0.0470 0.065(7) Uiso 1 1 calc R . .
H24B H 0.1383 0.9956 0.1011 0.065(7) Uiso 1 1 calc R . .
H24C H 0.1897 1.0651 0.0762 0.065(7) Uiso 1 1 calc R . .
C25 C 0.0512(7) 1.3653(5) -0.1147(3) 0.045(2) Uani 1 1 d . A .
H25A H 0.1031 1.3984 -0.1304 0.035(6) Uiso 1 1 calc R . .
H25B H -0.0204 1.3841 -0.1226 0.035(6) Uiso 1 1 calc R . .
C26 C -0.0484(13) 1.2763(11) -0.1446(11) 0.031(5) Uiso 0.35(2) 1 d PD A 1
H26A H -0.0872 1.2927 -0.1810 0.041(16) Uiso 0.35(2) 1 calc PR A 1
H26B H -0.0837 1.2936 -0.1085 0.041(16) Uiso 0.35(2) 1 calc PR A 1
C27 C -0.0367(12) 1.1904(8) -0.1439(6) 0.021(4) Uiso 0.35(2) 1 d PD A 1
H27A H -0.0005 1.1753 -0.1804 0.041(16) Uiso 0.35(2) 1 calc PR A 1
H27B H -0.1079 1.1694 -0.1448 0.041(16) Uiso 0.35(2) 1 calc PR A 1
C26A C -0.0311(9) 1.2441(10) -0.1490(6) 0.057(5) Uani 0.65(2) 1 d PD A 2
H26C H -0.0946 1.2690 -0.1642 0.041(16) Uiso 0.65(2) 1 calc PR A 2
H26D H -0.0140 1.2082 -0.1788 0.041(16) Uiso 0.65(2) 1 calc PR A 2
C27A C -0.0580(8) 1.2087(9) -0.0913(5) 0.064(6) Uani 0.65(2) 1 d PD A 2
H27C H -0.1236 1.1814 -0.0968 0.041(16) Uiso 0.65(2) 1 calc PR A 2
H27D H -0.0687 1.2433 -0.0594 0.041(16) Uiso 0.65(2) 1 calc PR A 2
C28 C 0.0903(6) 1.3103(4) -0.2084(3) 0.0378(15) Uani 1 1 d . A .
H28A H 0.0898 1.2667 -0.2308 0.020(3) Uiso 1 1 calc R . .
H28B H 0.1607 1.3310 -0.2094 0.020(3) Uiso 1 1 calc R . .
H28C H 0.0387 1.3422 -0.2266 0.020(3) Uiso 1 1 calc R . .
C29 C 0.0578(7) 1.0778(4) -0.1133(4) 0.0440(18) Uani 1 1 d . A .
H29A H -0.0103 1.0527 -0.1151 0.053(7) Uiso 1 1 calc R . .
H29B H 0.0782 1.0883 -0.1548 0.053(7) Uiso 1 1 calc R . .
C30 C 0.1381(8) 1.0341(6) -0.0846(9) 0.108(6) Uani 1 1 d . . .
H30A H 0.2060 1.0420 -0.1033 0.065(7) Uiso 1 1 calc R A .
H30B H 0.1181 0.9854 -0.0893 0.065(7) Uiso 1 1 calc R . .
H30C H 0.1441 1.0454 -0.0419 0.065(7) Uiso 1 1 calc R . .
C31 C 0.2995(5) 1.1800(3) 0.2060(2) 0.0219(10) Uani 1 1 d . . .
C32 C 0.2927(6) 1.1527(4) 0.2700(3) 0.0368(15) Uani 1 1 d . . .
H32A H 0.2266 1.1681 0.2873 0.065(10) Uiso 1 1 calc R . .
H32B H 0.3524 1.1703 0.2942 0.065(10) Uiso 1 1 calc R . .
H32C H 0.2949 1.1020 0.2695 0.065(10) Uiso 1 1 calc R . .
C33 C 0.2895(4) 1.1711(3) -0.1949(3) 0.0219(10) Uani 1 1 d . A .
C34 C 0.2808(5) 1.1407(5) -0.2581(3) 0.0393(18) Uani 1 1 d . . .
H34A H 0.3422 1.1548 -0.2809 0.065(10) Uiso 1 1 calc R A .
H34B H 0.2163 1.1578 -0.2782 0.065(10) Uiso 1 1 calc R . .
H34C H 0.2783 1.0901 -0.2556 0.065(10) Uiso 1 1 calc R . .
C35 C 0.5610(4) 0.5052(3) 0.4569(2) 0.0174(8) Uani 1 1 d . . .
C36 C 0.6257(4) 0.5050(3) 0.5081(2) 0.0196(9) Uani 1 1 d . . .
H36 H 0.7004 0.5015 0.5107 0.024(9) Uiso 1 1 calc R . .
C37 C 0.5552(4) 0.5111(3) 0.5547(2) 0.0167(8) Uani 1 1 d . . .
C38 C 0.5726(4) 0.5159(3) 0.6206(2) 0.0183(9) Uani 1 1 d . . .
H38A H 0.5746 0.5651 0.6329 0.035(6) Uiso 1 1 calc R . .
H38B H 0.6411 0.4946 0.6321 0.035(6) Uiso 1 1 calc R . .
C39 C 0.5070(5) 0.4037(4) 0.6502(4) 0.0348(15) Uani 1 1 d . . .
H39A H 0.5519 0.3915 0.6856 0.048(5) Uiso 1 1 calc R . .
H39B H 0.5478 0.3935 0.6141 0.048(5) Uiso 1 1 calc R . .
C40 C 0.4101(7) 0.3574(4) 0.6496(4) 0.0446(18) Uani 1 1 d . . .
H40A H 0.3664 0.3672 0.6848 0.048(5) Uiso 1 1 calc R . .
H40B H 0.4311 0.3081 0.6507 0.048(5) Uiso 1 1 calc R . .
C41 C 0.4822(5) 0.5031(4) 0.7148(2) 0.0329(14) Uani 1 1 d . . .
H41A H 0.5480 0.4904 0.7359 0.020(3) Uiso 1 1 calc R . .
H41B H 0.4227 0.4811 0.7344 0.020(3) Uiso 1 1 calc R . .
H41C H 0.4735 0.5535 0.7157 0.020(3) Uiso 1 1 calc R . .
C42 C 0.1978(11) 0.3464(5) 0.6030(6) 0.079(4) Uani 1 1 d . . .
H42A H 0.2010 0.2995 0.6207 0.053(7) Uiso 1 1 calc R . .
H42B H 0.1677 0.3786 0.6326 0.053(7) Uiso 1 1 calc R . .
C43 C 0.1308(8) 0.3464(5) 0.5437(5) 0.057(2) Uani 1 1 d . . .
H43A H 0.1203 0.3941 0.5299 0.065(7) Uiso 1 1 calc R . .
H43B H 0.0622 0.3250 0.5506 0.065(7) Uiso 1 1 calc R . .
H43C H 0.1677 0.3201 0.5131 0.065(7) Uiso 1 1 calc R . .
C44 C 0.5883(4) 0.5049(4) 0.3924(2) 0.0248(11) Uani 1 1 d . . .
H44A H 0.6517 0.4758 0.3869 0.035(6) Uiso 1 1 calc R . .
H44B H 0.6052 0.5525 0.3796 0.035(6) Uiso 1 1 calc R . .
C45 C 0.5020(7) 0.4012(4) 0.3491(4) 0.047(2) Uani 1 1 d . . .
H45A H 0.4612 0.3874 0.3126 0.048(5) Uiso 1 1 calc R . .
H45B H 0.5761 0.3873 0.3433 0.048(5) Uiso 1 1 calc R . .
C46 C 0.4629(11) 0.3631(5) 0.3984(5) 0.072(3) Uani 1 1 d . . .
H46A H 0.5096 0.3713 0.4339 0.048(5) Uiso 1 1 calc R . .
H46B H 0.4657 0.3131 0.3888 0.048(5) Uiso 1 1 calc R . .
C47 C 0.5052(5) 0.5065(4) 0.2924(2) 0.0317(14) Uani 1 1 d . . .
H47A H 0.5697 0.4899 0.2738 0.020(3) Uiso 1 1 calc R . .
H47B H 0.5068 0.5571 0.2947 0.020(3) Uiso 1 1 calc R . .
H47C H 0.4437 0.4918 0.2682 0.020(3) Uiso 1 1 calc R . .
C48 C 0.2439(10) 0.3538(5) 0.3599(5) 0.063(3) Uani 1 1 d . . .
H48A H 0.2669 0.3709 0.3205 0.053(7) Uiso 1 1 calc R . .
H48B H 0.2461 0.3026 0.3594 0.053(7) Uiso 1 1 calc R . .
C49 C 0.1400(11) 0.3768(7) 0.3707(5) 0.081(4) Uani 1 1 d . . .
H49A H 0.1209 0.3641 0.4115 0.065(7) Uiso 1 1 calc R . .
H49B H 0.0907 0.3551 0.3419 0.065(7) Uiso 1 1 calc R . .
H49C H 0.1366 0.4272 0.3662 0.065(7) Uiso 1 1 calc R . .
C50 C 0.2499(5) 0.7635(3) 0.4580(2) 0.0213(10) Uani 1 1 d . . .
C51 C 0.2424(5) 0.8060(3) 0.5082(3) 0.0263(11) Uani 1 1 d . . .
H51 H 0.2518 0.8547 0.5111 0.024(9) Uiso 1 1 calc R . .
C52 C 0.2179(4) 0.7593(3) 0.5529(2) 0.0192(9) Uani 1 1 d . . .
C53 C 0.2052(6) 0.7716(3) 0.6191(3) 0.0322(14) Uani 1 1 d . . .
H53A H 0.2755 0.7775 0.6386 0.035(6) Uiso 1 1 calc R . .
H53B H 0.1646 0.8147 0.6250 0.035(6) Uiso 1 1 calc R . .
C54 C 0.0332(5) 0.7233(4) 0.6490(3) 0.0336(14) Uani 1 1 d . . .
H54A H 0.0188 0.7714 0.6618 0.048(5) Uiso 1 1 calc R . .
H54B H 0.0040 0.6918 0.6793 0.048(5) Uiso 1 1 calc R . .
C55 C -0.0236(5) 0.7103(4) 0.5890(3) 0.0303(13) Uani 1 1 d . . .
H55A H 0.0032 0.7430 0.5588 0.048(5) Uiso 1 1 calc R . .
H55B H -0.0999 0.7192 0.5932 0.048(5) Uiso 1 1 calc R . .
C56 C 0.1867(5) 0.7080(3) 0.7113(2) 0.0276(12) Uani 1 1 d . . .
H56A H 0.1724 0.7517 0.7318 0.020(3) Uiso 1 1 calc R . .
H56B H 0.2626 0.6987 0.7130 0.020(3) Uiso 1 1 calc R . .
H56C H 0.1493 0.6703 0.7310 0.020(3) Uiso 1 1 calc R . .
C57 C -0.0843(5) 0.5730(4) 0.6142(3) 0.0330(14) Uani 1 1 d . . .
H57A H -0.0582 0.5804 0.6559 0.053(7) Uiso 1 1 calc R . .
H57B H -0.1587 0.5884 0.6113 0.053(7) Uiso 1 1 calc R . .
C58 C -0.0770(6) 0.4955(5) 0.5981(4) 0.0450(19) Uani 1 1 d . . .
H58A H -0.1020 0.4886 0.5567 0.065(7) Uiso 1 1 calc R . .
H58B H -0.1209 0.4686 0.6251 0.065(7) Uiso 1 1 calc R . .
H58C H -0.0036 0.4802 0.6024 0.065(7) Uiso 1 1 calc R . .
C59 C 0.2711(5) 0.7800(3) 0.3940(2) 0.0239(11) Uani 1 1 d . . .
H59A H 0.3459 0.7707 0.3855 0.035(6) Uiso 1 1 calc R . .
H59B H 0.2566 0.8295 0.3860 0.035(6) Uiso 1 1 calc R . .
C60 C 0.0924(5) 0.7645(3) 0.3540(2) 0.0247(11) Uani 1 1 d . . .
H60A H 0.0862 0.8006 0.3227 0.048(5) Uiso 1 1 calc R . .
H60B H 0.0786 0.7865 0.3931 0.048(5) Uiso 1 1 calc R . .
C61 C 0.0113(5) 0.7088(3) 0.3417(3) 0.0269(12) Uani 1 1 d . . .
H61A H 0.0291 0.6827 0.3051 0.048(5) Uiso 1 1 calc R . .
H61B H -0.0594 0.7297 0.3354 0.048(5) Uiso 1 1 calc R . .
C62 C 0.2415(5) 0.7339(3) 0.2930(2) 0.0229(10) Uani 1 1 d . . .
H62A H 0.2424 0.7810 0.2766 0.020(3) Uiso 1 1 calc R . .
H62B H 0.1955 0.7047 0.2677 0.020(3) Uiso 1 1 calc R . .
H62C H 0.3131 0.7150 0.2938 0.020(3) Uiso 1 1 calc R . .
C63 C -0.0582(5) 0.5767(4) 0.3742(3) 0.0282(12) Uani 1 1 d . . .
H63A H -0.1277 0.5916 0.3577 0.053(7) Uiso 1 1 calc R . .
H63B H -0.0174 0.5573 0.3409 0.053(7) Uiso 1 1 calc R . .
C64 C -0.0734(6) 0.5224(4) 0.4207(3) 0.0353(14) Uani 1 1 d . . .
H64A H -0.0056 0.5120 0.4408 0.065(7) Uiso 1 1 calc R . .
H64B H -0.1013 0.4803 0.4017 0.065(7) Uiso 1 1 calc R . .
H64C H -0.1231 0.5391 0.4503 0.065(7) Uiso 1 1 calc R . .
C65 C 0.1854(4) 0.5182(3) 0.6943(2) 0.0226(10) Uani 1 1 d . . .
C66 C 0.1516(5) 0.4993(4) 0.7568(3) 0.0358(15) Uani 1 1 d . . .
H66A H 0.2031 0.4674 0.7750 0.065(10) Uiso 1 1 calc R . .
H66B H 0.0822 0.4771 0.7545 0.065(10) Uiso 1 1 calc R . .
H66C H 0.1476 0.5413 0.7812 0.065(10) Uiso 1 1 calc R . .
C67 C 0.2102(4) 0.5398(3) 0.2952(2) 0.0179(9) Uani 1 1 d . . .
C68 C 0.1721(5) 0.5241(4) 0.2320(3) 0.0324(14) Uani 1 1 d . . .
H68A H 0.0987 0.5084 0.2324 0.065(10) Uiso 1 1 calc R . .
H68B H 0.2161 0.4877 0.2150 0.065(10) Uiso 1 1 calc R . .
H68C H 0.1768 0.5659 0.2074 0.065(10) Uiso 1 1 calc R . .
C69 C 0.7639(5) 1.0150(3) 0.9722(3) 0.0311(12) Uani 1 1 d . . .
C70 C 0.8027(6) 1.0512(5) 1.0285(4) 0.0434(18) Uani 1 1 d . . .
H70A H 0.8773 1.0631 1.0247 0.079(11) Uiso 1 1 calc R . .
H70B H 0.7944 1.0204 1.0629 0.079(11) Uiso 1 1 calc R . .
H70C H 0.7617 1.0935 1.0343 0.079(11) Uiso 1 1 calc R . .
C71 C 0.6849(6) 0.9588(4) 0.9807(3) 0.0356(14) Uani 1 1 d . . .
H71A H 0.6525 0.9464 0.9419 0.079(11) Uiso 1 1 calc R . .
H71B H 0.6303 0.9750 1.0077 0.079(11) Uiso 1 1 calc R . .
H71C H 0.7202 0.9182 0.9983 0.079(11) Uiso 1 1 calc R . .
C72 C -0.3391(6) 0.6918(4) 0.5191(4) 0.0376(15) Uani 1 1 d . . .
C73 C -0.4562(6) 0.6991(4) 0.5091(4) 0.0372(15) Uani 1 1 d . . .
H73A H -0.4893 0.7098 0.5471 0.079(11) Uiso 1 1 calc R . .
H73B H -0.4851 0.6556 0.4931 0.079(11) Uiso 1 1 calc R . .
H73C H -0.4707 0.7364 0.4804 0.079(11) Uiso 1 1 calc R . .
C74 C -0.2772(6) 0.6756(5) 0.4651(5) 0.053(2) Uani 1 1 d . . .
H74A H -0.2017 0.6793 0.4751 0.079(11) Uiso 1 1 calc R . .
H74B H -0.2957 0.7084 0.4331 0.079(11) Uiso 1 1 calc R . .
H74C H -0.2934 0.6284 0.4516 0.079(11) Uiso 1 1 calc R . .

loop_
_atom_site_aniso_label
_atom_site_aniso_U_11
_atom_site_aniso_U_22
_atom_site_aniso_U_33
_atom_site_aniso_U_23
_atom_site_aniso_U_13
_atom_site_aniso_U_12
Ni1 0.0141(2) 0.0138(3) 0.0127(3) 0.0009(2) 0.00139(19) 0.0024(2)
Ni2 0.0123(2) 0.0128(2) 0.0128(2) -0.0007(2) 0.00140(19) -0.0002(2)
Ni3 0.0124(3) 0.0195(3) 0.0150(3) -0.0030(2) 0.0031(2) -0.0021(2)
Ni4 0.0116(3) 0.0251(3) 0.0166(3) -0.0089(2) 0.0020(2) -0.0040(2)
Ni5 0.0155(3) 0.0174(3) 0.0105(2) 0.0028(2) 0.00026(19) 0.0036(2)
Ni6 0.0157(3) 0.0146(3) 0.0106(2) -0.0021(2) 0.00003(19) 0.0007(2)
Ni7 0.0160(3) 0.0204(3) 0.0099(2) -0.0001(2) -0.0003(2) 0.0063(2)
Ni8 0.0136(2) 0.0147(3) 0.0097(2) -0.0009(2) 0.00031(19) 0.0008(2)
Cl1 0.0178(5) 0.0293(7) 0.0332(7) 0.0002(5) -0.0046(5) -0.0001(5)
Cl2 0.0296(7) 0.0233(6) 0.0342(7) -0.0072(5) 0.0122(6) -0.0007(5)
S1 0.0350(7) 0.0227(6) 0.0192(6) 0.0016(5) 0.0034(5) 0.0133(6)
S2 0.0213(7) 0.0440(10) 0.0786(15) -0.0228(10) 0.0048(8) -0.0127(7)
S3 0.0265(6) 0.0174(5) 0.0178(5) 0.0029(4) 0.0053(4) 0.0047(5)
S4 0.0382(10) 0.0476(11) 0.0925(18) -0.0368(12) 0.0405(11) -0.0265(9)
S5 0.0260(6) 0.0233(6) 0.0183(6) -0.0001(5) 0.0014(5) 0.0039(5)
S6 0.0352(7) 0.0199(6) 0.0208(6) 0.0030(5) 0.0017(5) 0.0015(5)
S7 0.0195(5) 0.0338(7) 0.0171(5) 0.0000(5) -0.0007(4) 0.0069(5)
S8 0.0170(5) 0.0319(7) 0.0155(5) 0.0019(5) 0.0005(4) 0.0030(5)
O1 0.0242(18) 0.0183(17) 0.0193(17) 0.0029(13) 0.0063(14) 0.0013(14)
O2 0.0246(19) 0.030(2) 0.0190(18) 0.0015(15) 0.0057(14) -0.0040(16)
O3 0.0187(17) 0.031(2) 0.0214(18) -0.0106(15) 0.0024(14) -0.0043(15)
O4 0.0140(16) 0.0225(18) 0.0206(17) -0.0050(14) 0.0002(13) -0.0002(13)
O5 0.0190(17) 0.034(2) 0.0153(16) 0.0084(15) 0.0025(13) 0.0055(15)
O6 0.0201(18) 0.032(2) 0.0174(17) 0.0053(15) 0.0026(14) 0.0084(16)
O7 0.0188(16) 0.0211(17) 0.0124(14) -0.0025(13) 0.0005(12) 0.0029(13)
O8 0.0208(17) 0.0236(18) 0.0097(14) -0.0015(13) -0.0025(12) 0.0024(14)
O9 0.051(3) 0.054(4) 0.031(3) 0.003(2) -0.011(2) -0.001(3)
O10 0.047(4) 0.144(9) 0.082(6) 0.011(6) 0.019(4) 0.046(5)
O11 0.067(5) 0.117(7) 0.090(6) 0.054(5) -0.035(4) -0.061(5)
O12 0.119(7) 0.067(5) 0.049(4) -0.017(4) -0.020(4) 0.018(5)
O13 0.096(7) 0.085(7) 0.121(9) 0.030(6) 0.022(6) -0.032(6)
O14 0.159(12) 0.176(14) 0.118(10) -0.084(9) -0.014(9) -0.066(10)
O15 0.055(5) 0.193(12) 0.073(6) -0.041(6) 0.029(4) 0.042(6)
O16 0.092(6) 0.107(7) 0.117(8) 0.063(6) 0.064(6) 0.061(6)
O17 0.043(3) 0.041(3) 0.034(3) 0.006(2) 0.002(2) 0.009(2)
O18 0.041(3) 0.077(5) 0.078(5) -0.023(4) -0.018(3) 0.008(3)
N1 0.0168(17) 0.0151(17) 0.0095(16) 0.0006(13) 0.0022(13) 0.0000(14)
N2 0.0118(16) 0.0146(17) 0.0132(17) 0.0000(13) 0.0008(13) 0.0000(13)
N3 0.0173(18) 0.030(2) 0.0103(17) 0.0010(15) -0.0010(14) 0.0001(16)
N4 0.0160(18) 0.0197(19) 0.0145(18) 0.0033(14) 0.0026(14) 0.0016(15)
N5 0.0140(17) 0.026(2) 0.0153(18) -0.0049(16) -0.0015(14) 0.0022(16)
N6 0.0107(17) 0.031(2) 0.0169(19) -0.0057(17) -0.0014(14) 0.0048(16)
N7 0.019(2) 0.036(3) 0.020(2) -0.0056(19) 0.0084(16) 0.0002(18)
N8 0.020(2) 0.057(4) 0.025(2) -0.010(2) -0.0057(18) 0.005(2)
N9 0.0136(17) 0.0152(18) 0.0176(18) -0.0022(14) 0.0016(14) -0.0017(14)
N10 0.0132(17) 0.0089(16) 0.024(2) -0.0017(14) 0.0076(14) -0.0002(13)
N11 0.0158(18) 0.021(2) 0.021(2) -0.0049(16) 0.0027(15) -0.0039(15)
N12 0.0134(17) 0.0138(17) 0.0196(19) -0.0017(14) 0.0029(14) 0.0033(14)
N13 0.0170(19) 0.021(2) 0.021(2) -0.0028(16) -0.0002(15) 0.0012(16)
N14 0.030(3) 0.025(2) 0.041(3) -0.012(2) -0.002(2) -0.001(2)
N15 0.0143(17) 0.0172(18) 0.0203(19) -0.0032(15) 0.0010(14) -0.0002(15)
N16 0.021(2) 0.023(2) 0.025(2) -0.0045(17) -0.0012(17) 0.0059(17)
N17 0.042(3) 0.019(2) 0.066(4) 0.010(3) -0.010(3) 0.006(2)
N18 0.0148(17) 0.0161(17) 0.0108(16) 0.0009(13) 0.0001(12) 0.0014(14)
N19 0.0168(17) 0.0191(18) 0.0092(15) 0.0002(14) -0.0008(13) 0.0012(15)
N20 0.0173(19) 0.032(2) 0.0133(18) 0.0051(16) 0.0008(15) 0.0042(17)
N21 0.0169(19) 0.027(2) 0.018(2) -0.0045(16) -0.0004(15) 0.0058(16)
N22 0.023(2) 0.0190(19) 0.0078(16) -0.0013(13) -0.0015(14) 0.0037(16)
N23 0.0169(18) 0.0170(18) 0.0093(16) 0.0020(13) -0.0010(13) 0.0014(14)
N24 0.022(2) 0.032(3) 0.0143(19) -0.0036(17) -0.0019(15) 0.0126(18)
N25 0.0195(18) 0.023(2) 0.0128(17) 0.0039(15) 0.0035(14) 0.0035(16)
N26 0.0170(18) 0.0163(18) 0.0172(18) 0.0011(14) -0.0021(14) 0.0007(15)
N27 0.0129(17) 0.0134(17) 0.0184(18) -0.0022(14) 0.0025(14) 0.0010(14)
N28 0.0184(18) 0.0138(17) 0.0135(17) -0.0010(14) 0.0014(14) -0.0009(14)
N29 0.0191(19) 0.022(2) 0.0120(17) -0.0016(14) -0.0044(14) 0.0073(16)
N30 0.029(2) 0.028(2) 0.0112(18) -0.0048(16) 0.0002(16) 0.0037(18)
N31 0.037(3) 0.035(3) 0.044(3) -0.016(3) -0.002(3) -0.008(2)
N32 0.0188(19) 0.0198(19) 0.0166(18) 0.0011(15) 0.0040(14) 0.0025(16)
N33 0.0154(19) 0.020(2) 0.030(2) 0.0017(17) 0.0029(16) 0.0006(16)
N34 0.024(3) 0.029(3) 0.062(4) 0.008(3) 0.010(3) -0.005(2)
C1 0.0134(19) 0.019(2) 0.014(2) 0.0016(16) 0.0004(15) 0.0000(16)
C2 0.018(2) 0.020(2) 0.018(2) -0.0008(17) 0.0006(17) -0.0089(17)
C3 0.0137(19) 0.018(2) 0.0128(19) -0.0028(15) -0.0042(15) -0.0021(16)
C4 0.022(2) 0.024(2) 0.017(2) -0.0015(18) -0.0010(18) -0.0051(19)
C5 0.017(2) 0.043(3) 0.016(2) 0.001(2) -0.0020(17) 0.008(2)
C6 0.031(3) 0.037(3) 0.020(2) 0.006(2) 0.000(2) 0.019(3)
C7 0.025(3) 0.036(3) 0.011(2) 0.0013(19) 0.0013(17) 0.004(2)
C8 0.057(4) 0.023(3) 0.023(3) 0.007(2) 0.008(3) 0.012(3)
C9 0.081(6) 0.020(3) 0.037(4) 0.005(3) -0.009(4) 0.001(3)
C10 0.022(2) 0.019(2) 0.0113(19) 0.0016(16) -0.0010(16) -0.0096(18)
C11 0.020(2) 0.028(3) 0.023(2) 0.001(2) 0.0066(18) 0.003(2)
C12 0.023(3) 0.031(3) 0.025(3) 0.004(2) 0.007(2) 0.009(2)
C13 0.030(3) 0.030(3) 0.012(2) 0.0024(19) 0.0025(18) -0.005(2)
C14 0.046(4) 0.023(3) 0.028(3) -0.002(2) 0.008(3) 0.011(3)
C15 0.057(4) 0.024(3) 0.027(3) 0.001(2) 0.001(3) -0.007(3)
C16 0.018(2) 0.043(3) 0.022(3) -0.007(2) -0.0054(19) 0.016(2)
C17 0.024(3) 0.039(3) 0.027(3) -0.008(2) -0.001(2) 0.015(2)
C18 0.017(2) 0.029(3) 0.017(2) -0.0039(19) 0.0007(17) 0.0070(19)
C19 0.022(2) 0.033(3) 0.026(3) -0.008(2) 0.001(2) 0.016(2)
C20 0.018(3) 0.060(5) 0.031(3) -0.005(3) 0.009(2) 0.003(3)
C21 0.037(4) 0.097(9) 0.055(6) -0.004(5) 0.001(4) -0.004(5)
C22 0.035(3) 0.046(4) 0.016(2) -0.007(2) 0.005(2) 0.013(3)
C23 0.069(7) 0.102(9) 0.033(4) 0.016(5) -0.007(4) -0.032(6)
C24 0.122(12) 0.045(6) 0.111(12) 0.005(7) 0.003(10) -0.016(7)
C25 0.051(4) 0.069(5) 0.014(2) -0.009(3) -0.011(3) 0.043(4)
C26A 0.024(5) 0.112(18) 0.035(6) 0.008(8) -0.013(4) 0.001(7)
C27A 0.013(4) 0.152(18) 0.028(5) -0.023(7) -0.002(4) 0.004(6)
C28 0.044(4) 0.046(4) 0.024(3) -0.010(3) -0.007(3) 0.010(3)
C29 0.052(5) 0.040(4) 0.041(4) -0.008(3) 0.007(3) -0.023(3)
C30 0.031(4) 0.044(5) 0.25(2) 0.037(9) -0.009(8) -0.021(4)
C31 0.028(3) 0.019(2) 0.019(2) 0.0032(18) 0.0035(19) 0.005(2)
C32 0.032(3) 0.053(4) 0.026(3) 0.012(3) 0.008(2) -0.001(3)
C33 0.016(2) 0.026(3) 0.023(2) -0.007(2) 0.0028(18) -0.0068(19)
C34 0.021(3) 0.066(5) 0.031(3) -0.029(3) 0.000(2) -0.004(3)
C35 0.0152(19) 0.024(2) 0.0136(19) -0.0026(18) 0.0014(15) 0.0004(18)
C36 0.0118(19) 0.027(2) 0.020(2) -0.0021(19) -0.0004(16) 0.0015(19)
C37 0.0158(19) 0.020(2) 0.0145(19) 0.0000(17) -0.0021(15) 0.0040(17)
C38 0.0127(19) 0.026(2) 0.016(2) 0.0003(18) -0.0042(15) 0.0029(17)
C39 0.028(3) 0.030(3) 0.046(4) 0.015(3) -0.010(3) 0.005(2)
C40 0.052(5) 0.040(4) 0.042(4) 0.006(3) -0.001(3) 0.012(3)
C41 0.027(3) 0.059(4) 0.012(2) 0.003(3) -0.0020(19) 0.015(3)
C42 0.112(10) 0.031(4) 0.093(9) 0.017(5) -0.042(8) -0.021(5)
C43 0.057(5) 0.047(5) 0.067(6) -0.006(4) 0.004(5) -0.019(4)
C44 0.014(2) 0.041(3) 0.019(2) -0.007(2) -0.0015(17) -0.003(2)
C45 0.045(4) 0.028(3) 0.070(6) -0.027(3) 0.027(4) -0.001(3)
C46 0.126(11) 0.025(4) 0.065(6) 0.003(4) -0.002(7) 0.014(5)
C47 0.022(2) 0.062(4) 0.011(2) -0.005(3) 0.0011(17) 0.006(3)
C48 0.103(9) 0.032(4) 0.053(5) -0.003(4) -0.022(6) -0.019(5)
C49 0.114(11) 0.070(7) 0.059(6) -0.018(5) 0.026(7) -0.057(8)
C50 0.026(2) 0.018(2) 0.020(2) -0.0041(18) -0.0015(19) 0.0042(19)
C51 0.037(3) 0.016(2) 0.026(3) -0.003(2) -0.001(2) -0.003(2)
C52 0.026(2) 0.017(2) 0.014(2) -0.0022(16) -0.0053(17) 0.0039(18)
C53 0.058(4) 0.021(3) 0.018(2) -0.009(2) -0.006(2) 0.005(3)
C54 0.033(3) 0.042(4) 0.026(3) -0.011(3) -0.006(2) 0.022(3)
C55 0.024(3) 0.036(3) 0.030(3) -0.002(2) -0.007(2) 0.014(2)
C56 0.035(3) 0.035(3) 0.012(2) -0.006(2) -0.004(2) 0.010(2)
C57 0.014(2) 0.056(4) 0.029(3) 0.004(3) 0.001(2) 0.002(2)
C58 0.026(3) 0.066(5) 0.043(4) 0.010(4) 0.006(3) -0.014(3)
C59 0.037(3) 0.016(2) 0.019(2) 0.0006(18) 0.002(2) -0.007(2)
C60 0.023(2) 0.034(3) 0.016(2) 0.004(2) 0.0026(18) 0.009(2)
C61 0.024(3) 0.039(3) 0.018(2) 0.007(2) 0.0023(19) 0.012(2)
C62 0.030(3) 0.025(3) 0.014(2) 0.0037(18) 0.0065(18) 0.002(2)
C63 0.019(2) 0.043(3) 0.023(3) -0.002(2) -0.0068(19) -0.005(2)
C64 0.034(3) 0.045(4) 0.027(3) 0.002(3) -0.001(2) -0.008(3)
C65 0.018(2) 0.036(3) 0.015(2) 0.0085(19) 0.0045(17) 0.007(2)
C66 0.037(3) 0.050(4) 0.021(3) 0.018(3) 0.013(2) 0.016(3)
C67 0.019(2) 0.019(2) 0.015(2) -0.0025(17) -0.0016(16) -0.0024(18)
C68 0.037(3) 0.045(4) 0.016(2) -0.017(2) -0.009(2) 0.014(3)
C69 0.031(3) 0.029(3) 0.032(3) 0.000(2) -0.006(2) 0.008(2)
C70 0.039(4) 0.051(5) 0.041(4) -0.014(3) 0.004(3) -0.003(3)
C71 0.031(3) 0.038(4) 0.037(4) -0.002(3) -0.008(3) 0.000(3)
C72 0.035(3) 0.026(3) 0.052(4) -0.002(3) 0.006(3) -0.005(3)
C73 0.030(3) 0.037(3) 0.045(4) 0.010(3) 0.002(3) -0.002(3)
C74 0.025(3) 0.048(5) 0.085(7) 0.019(5) 0.002(4) -0.003(3)

loop_
_atom_type_symbol
_atom_type_description
_atom_type_scat_dispersion_real
_atom_type_scat_dispersion_imag
_atom_type_scat_source
C C 0.0033 0.0016 'International Tables Vol C Tables 4.2.6.8 and 6.1.1.4'
H H 0.0000 0.0000 'International Tables Vol C Tables 4.2.6.8 and 6.1.1.4'
N N 0.0061 0.0033 'International Tables Vol C Tables 4.2.6.8 and 6.1.1.4'
O O 0.0106 0.0060 'International Tables Vol C Tables 4.2.6.8 and 6.1.1.4'
S S 0.1246 0.1234 'International Tables Vol C Tables 4.2.6.8 and 6.1.1.4'
Cl Cl 0.1484 0.1585 'International Tables Vol C Tables 4.2.6.8 and 6.1.1.4'
Ni Ni 0.3393 1.1124 'International Tables Vol C Tables 4.2.6.8 and 6.1.1.4'

loop_
_geom_angle_atom_site_label_1
_geom_angle_atom_site_label_2
_geom_angle_atom_site_label_3
_geom_angle
_geom_angle_site_symmetry_1
_geom_angle_site_symmetry_3
_geom_angle_publ_flag
O1 Ni1 N1 169.75(17) . . ?
O1 Ni1 N12 89.23(16) . . ?
N1 Ni1 N12 93.18(17) . . ?
O1 Ni1 N3 88.91(17) . . ?
N1 Ni1 N3 80.86(17) . . ?
N12 Ni1 N3 99.76(18) . . ?
O1 Ni1 N9 92.22(17) . . ?
N1 Ni1 N9 98.01(16) . . ?
N12 Ni1 N9 80.45(16) . . ?
N3 Ni1 N9 178.86(17) . . ?
O1 Ni1 S1 85.92(12) . . ?
N1 Ni1 S1 92.62(12) . . ?
N12 Ni1 S1 172.34(13) . . ?
N3 Ni1 S1 86.09(14) . . ?
N9 Ni1 S1 93.80(12) . . ?
O4 Ni2 N2 169.58(15) . . ?
O4 Ni2 N15 88.69(16) . . ?
N2 Ni2 N15 96.31(17) . . ?
O4 Ni2 N4 88.02(16) . . ?
N2 Ni2 N4 82.27(16) . . ?
N15 Ni2 N4 97.66(17) . . ?
O4 Ni2 N11 92.54(16) . . ?
N2 Ni2 N11 97.25(16) . . ?
N15 Ni2 N11 81.10(18) . . ?
N4 Ni2 N11 178.62(18) . . ?
O4 Ni2 S3 89.22(12) . . ?
N2 Ni2 S3 86.65(12) . . ?
N15 Ni2 S3 174.11(13) . . ?
N4 Ni2 S3 87.77(12) . . ?
N11 Ni2 S3 93.50(13) . . ?
O2 Ni3 N5 169.81(17) . . ?
O2 Ni3 N12 90.04(17) . . ?
N5 Ni3 N12 95.01(18) . . ?
O2 Ni3 N7 89.29(19) . . ?
N5 Ni3 N7 81.18(19) . . ?
N12 Ni3 N7 99.15(18) . . ?
O2 Ni3 N9 92.19(17) . . ?
N5 Ni3 N9 97.36(17) . . ?
N12 Ni3 N9 80.42(16) . . ?
N7 Ni3 N9 178.45(19) . . ?
O2 Ni3 S2 85.69(14) . . ?
N5 Ni3 S2 89.92(14) . . ?
N12 Ni3 S2 173.74(13) . . ?
N7 Ni3 S2 85.40(15) . . ?
N9 Ni3 S2 95.15(12) . . ?
O3 Ni4 N6 169.31(18) . . ?
O3 Ni4 N15 90.34(17) . . ?
N6 Ni4 N15 93.58(18) . . ?
O3 Ni4 N8 88.0(2) . . ?
N6 Ni4 N8 81.6(2) . . ?
N15 Ni4 N8 98.8(2) . . ?
O3 Ni4 N11 90.96(18) . . ?
N6 Ni4 N11 99.45(17) . . ?
N15 Ni4 N11 81.38(17) . . ?
N8 Ni4 N11 179.0(2) . . ?
O3 Ni4 S4 87.01(13) . . ?
N6 Ni4 S4 90.17(15) . . ?
N15 Ni4 S4 172.99(14) . . ?
N8 Ni4 S4 87.58(19) . . ?
N11 Ni4 S4 92.17(14) . . ?
O5 Ni5 N18 169.89(16) . . ?
O5 Ni5 N29 88.53(18) . . ?
N18 Ni5 N29 95.89(17) . . ?
O5 Ni5 N20 88.44(16) . . ?
N18 Ni5 N20 81.95(16) . . ?
N29 Ni5 N20 98.02(18) . . ?
O5 Ni5 N26 91.77(16) . . ?
N18 Ni5 N26 97.90(16) . . ?
N29 Ni5 N26 81.06(16) . . ?
N20 Ni5 N26 179.04(19) . . ?
O5 Ni5 S5 86.55(13) . . ?
N18 Ni5 S5 89.65(12) . . ?
N29 Ni5 S5 173.52(13) . . ?
N20 Ni5 S5 86.06(15) . . ?
N26 Ni5 S5 94.88(12) . . ?
O7 Ni6 N19 170.77(16) . . ?
O7 Ni6 N32 89.39(17) . . ?
N19 Ni6 N32 93.61(18) . . ?
O7 Ni6 N21 89.06(16) . . ?
N19 Ni6 N21 81.83(17) . . ?
N32 Ni6 N21 99.75(18) . . ?
O7 Ni6 N28 90.34(15) . . ?
N19 Ni6 N28 98.76(16) . . ?
N32 Ni6 N28 80.36(16) . . ?
N21 Ni6 N28 179.39(18) . . ?
O7 Ni6 S6 90.08(12) . . ?
N19 Ni6 S6 88.02(13) . . ?
N32 Ni6 S6 172.87(13) . . ?
N21 Ni6 S6 87.35(14) . . ?
N28 Ni6 S6 92.53(12) . . ?
O6 Ni7 N22 168.78(17) . . ?
O6 Ni7 N29 90.76(17) . . ?
N22 Ni7 N29 92.85(18) . . ?
O6 Ni7 N24 87.39(19) . . ?
N22 Ni7 N24 81.55(18) . . ?
N29 Ni7 N24 99.15(18) . . ?
O6 Ni7 N26 91.20(17) . . ?
N22 Ni7 N26 99.87(17) . . ?
N29 Ni7 N26 80.53(17) . . ?
N24 Ni7 N26 178.55(18) . . ?
O6 Ni7 S7 89.11(12) . . ?
N22 Ni7 S7 88.83(13) . . ?
N29 Ni7 S7 171.78(13) . . ?
N24 Ni7 S7 89.06(13) . . ?
N26 Ni7 S7 91.25(12) . . ?
O8 Ni8 N23 169.98(16) . . ?
O8 Ni8 N32 89.46(17) . . ?
N23 Ni8 N32 95.66(17) . . ?
O8 Ni8 N28 91.08(16) . . ?
N23 Ni8 N28 98.23(16) . . ?
N32 Ni8 N28 80.76(17) . . ?
O8 Ni8 N25 89.33(16) . . ?
N23 Ni8 N25 81.50(17) . . ?
N32 Ni8 N25 97.29(17) . . ?
N28 Ni8 N25 178.01(17) . . ?
O8 Ni8 S8 85.05(12) . . ?
N23 Ni8 S8 90.13(12) . . ?
N32 Ni8 S8 174.00(13) . . ?
N28 Ni8 S8 96.89(12) . . ?
N25 Ni8 S8 85.09(12) . . ?
O10 Cl1 O9 110.9(5) . . ?
O10 Cl1 O11 114.0(6) . . ?
O9 Cl1 O11 110.3(4) . . ?
O10 Cl1 O12 108.4(6) . . ?
O9 Cl1 O12 107.7(4) . . ?
O11 Cl1 O12 105.3(6) . . ?
O14 Cl2 O15 115.1(8) . . ?
O14 Cl2 O13 111.0(8) . . ?
O15 Cl2 O13 114.0(7) . . ?
O14 Cl2 O16 109.6(10) . . ?
O15 Cl2 O16 104.8(6) . . ?
O13 Cl2 O16 101.2(6) . . ?
C6 S1 C8 100.9(3) . . ?
C6 S1 Ni1 91.2(2) . . ?
C8 S1 Ni1 108.6(2) . . ?
C21 S2 C23 94.4(5) . . ?
C21 S2 Ni3 89.7(3) . . ?
C23 S2 Ni3 110.7(3) . . ?
C14 S3 C12 101.7(3) . . ?
C14 S3 Ni2 109.3(2) . . ?
C12 S3 Ni2 92.69(19) . . ?
C27A S4 C29 118.4(6) . . ?
C27A S4 C27 39.4(6) . . ?
C29 S4 C27 86.0(6) . . ?
C27A S4 Ni4 95.2(6) . . ?
C29 S4 Ni4 111.9(3) . . ?
C27 S4 Ni4 87.7(5) . . ?
C40 S5 C42 99.3(5) . . ?
C40 S5 Ni5 91.7(3) . . ?
C42 S5 Ni5 107.3(4) . . ?
C48 S6 C46 107.5(6) . . ?
C48 S6 Ni6 108.0(3) . . ?
C46 S6 Ni6 92.1(3) . . ?
C55 S7 C57 102.5(3) . . ?
C55 S7 Ni7 92.2(2) . . ?
C57 S7 Ni7 109.9(2) . . ?
C61 S8 C63 100.7(3) . . ?
C61 S8 Ni8 90.02(19) . . ?
C63 S8 Ni8 110.7(2) . . ?
C31 O1 Ni1 128.9(4) . . ?
C31 O2 Ni3 129.2(4) . . ?
C33 O3 Ni4 128.5(4) . . ?
C33 O4 Ni2 127.9(4) . . ?
C65 O5 Ni5 129.6(4) . . ?
C65 O6 Ni7 129.0(3) . . ?
C67 O7 Ni6 129.5(3) . . ?
C67 O8 Ni8 130.4(3) . . ?
C3 N1 N2 108.5(4) . . ?
C3 N1 Ni1 111.8(3) . . ?
N2 N1 Ni1 139.7(3) . . ?
C1 N2 N1 107.0(4) . . ?
C1 N2 Ni2 112.3(3) . . ?
N1 N2 Ni2 140.2(3) . . ?
C4 N3 C5 109.1(4) . . ?
C4 N3 C7 109.5(4) . . ?
C5 N3 C7 109.5(4) . . ?
C4 N3 Ni1 105.0(3) . . ?
C5 N3 Ni1 108.9(4) . . ?
C7 N3 Ni1 114.7(3) . . ?
C11 N4 C10 112.7(4) . . ?
C11 N4 C13 107.7(4) . . ?
C10 N4 C13 108.1(4) . . ?
C11 N4 Ni2 109.2(3) . . ?
C10 N4 Ni2 105.2(3) . . ?
C13 N4 Ni2 114.0(3) . . ?
C18 N5 N6 107.9(4) . . ?
C18 N5 Ni3 112.2(3) . . ?
N6 N5 Ni3 139.3(4) . . ?
C16 N6 N5 108.2(4) . . ?
C16 N6 Ni4 112.3(4) . . ?
N5 N6 Ni4 139.5(4) . . ?
C20 N7 C22 107.9(5) . . ?
C20 N7 C19 109.3(5) . . ?
C22 N7 C19 108.3(5) . . ?
C20 N7 Ni3 111.7(4) . . ?
C22 N7 Ni3 114.6(4) . . ?
C19 N7 Ni3 104.8(3) . . ?
C26 N8 C28 107.7(11) . . ?
C26 N8 C25 97.7(10) . . ?
C28 N8 C25 107.3(6) . . ?
C26 N8 C26A 25.2(9) . . ?
C28 N8 C26A 105.0(7) . . ?
C25 N8 C26A 121.4(9) . . ?
C26 N8 Ni4 121.6(10) . . ?
C28 N8 Ni4 113.5(4) . . ?
C25 N8 Ni4 107.2(4) . . ?
C26A N8 Ni4 102.7(7) . . ?
N10 N9 Ni1 117.6(3) . . ?
N10 N9 Ni3 121.5(4) . . ?
Ni1 N9 Ni3 93.73(16) . . ?
N9 N10 N11 177.0(5) . . ?
N10 N11 Ni4 118.1(4) . . ?
N10 N11 Ni2 119.7(3) . . ?
Ni4 N11 Ni2 93.29(19) . . ?
N13 N12 Ni1 125.8(4) . . ?
N13 N12 Ni3 131.1(4) . . ?
Ni1 N12 Ni3 97.46(17) . . ?
N14 N13 N12 179.0(6) . . ?
N16 N15 Ni4 131.4(4) . . ?
N16 N15 Ni2 130.7(4) . . ?
Ni4 N15 Ni2 96.97(19) . . ?
N17 N16 N15 177.8(7) . . ?
C37 N18 N19 107.7(4) . . ?
C37 N18 Ni5 112.0(3) . . ?
N19 N18 Ni5 139.4(3) . . ?
C35 N19 N18 107.6(4) . . ?
C35 N19 Ni6 113.2(3) . . ?
N18 N19 Ni6 139.1(3) . . ?
C41 N20 C39 109.8(5) . . ?
C41 N20 C38 109.8(5) . . ?
C39 N20 C38 108.3(5) . . ?
C41 N20 Ni5 114.4(3) . . ?
C39 N20 Ni5 109.7(4) . . ?
C38 N20 Ni5 104.6(3) . . ?
C45 N21 C47 108.0(6) . . ?
C45 N21 C44 111.9(6) . . ?
C47 N21 C44 109.1(5) . . ?
C45 N21 Ni6 109.6(4) . . ?
C47 N21 Ni6 112.9(3) . . ?
C44 N21 Ni6 105.5(3) . . ?
C52 N22 N23 107.1(4) . . ?
C52 N22 Ni7 113.6(3) . . ?
N23 N22 Ni7 139.2(3) . . ?
C50 N23 N22 107.9(4) . . ?
C50 N23 Ni8 112.7(3) . . ?
N22 N23 Ni8 138.0(3) . . ?
C53 N24 C56 108.5(5) . . ?
C53 N24 C54 112.8(5) . . ?
C56 N24 C54 105.9(4) . . ?
C53 N24 Ni7 108.2(3) . . ?
C56 N24 Ni7 113.8(4) . . ?
C54 N24 Ni7 107.6(4) . . ?
C60 N25 C62 109.6(4) . . ?
C60 N25 C59 109.3(5) . . ?
C62 N25 C59 109.8(4) . . ?
C60 N25 Ni8 110.7(3) . . ?
C62 N25 Ni8 113.3(3) . . ?
C59 N25 Ni8 104.0(3) . . ?
N27 N26 Ni5 119.9(4) . . ?
N27 N26 Ni7 116.7(4) . . ?
Ni5 N26 Ni7 93.08(17) . . ?
N26 N27 N28 178.8(5) . . ?
N27 N28 Ni8 121.3(3) . . ?
N27 N28 Ni6 118.5(3) . . ?
Ni8 N28 Ni6 94.52(16) . . ?
N30 N29 Ni5 135.5(4) . . ?
N30 N29 Ni7 126.5(4) . . ?
Ni5 N29 Ni7 97.93(19) . . ?
N31 N30 N29 179.2(7) . . ?
N33 N32 Ni6 130.6(4) . . ?
N33 N32 Ni8 131.5(4) . . ?
Ni6 N32 Ni8 97.24(18) . . ?
N34 N33 N32 178.5(7) . . ?
N2 C1 C2 110.7(4) . . ?
N2 C1 C10 118.6(4) . . ?
C2 C1 C10 130.7(4) . . ?
C3 C2 C1 103.3(4) . . ?
C3 C2 H2 128.3 . . ?
C1 C2 H2 128.3 . . ?
N1 C3 C2 110.4(4) . . ?
N1 C3 C4 118.7(4) . . ?
C2 C3 C4 130.8(4) . . ?
N3 C4 C3 109.5(4) . . ?
N3 C4 H4A 109.8 . . ?
C3 C4 H4A 109.8 . . ?
N3 C4 H4B 109.8 . . ?
C3 C4 H4B 109.8 . . ?
H4A C4 H4B 108.2 . . ?
N3 C5 C6 111.6(5) . . ?
N3 C5 H5A 109.3 . . ?
C6 C5 H5A 109.3 . . ?
N3 C5 H5B 109.3 . . ?
C6 C5 H5B 109.3 . . ?
H5A C5 H5B 108.0 . . ?
C5 C6 S1 105.9(4) . . ?
C5 C6 H6A 110.6 . . ?
S1 C6 H6A 110.6 . . ?
C5 C6 H6B 110.6 . . ?
S1 C6 H6B 110.6 . . ?
H6A C6 H6B 108.7 . . ?
N3 C7 H7A 109.5 . . ?
N3 C7 H7B 109.5 . . ?
H7A C7 H7B 109.5 . . ?
N3 C7 H7C 109.5 . . ?
H7A C7 H7C 109.5 . . ?
H7B C7 H7C 109.5 . . ?
C9 C8 S1 109.0(5) . . ?
C9 C8 H8A 109.9 . . ?
S1 C8 H8A 109.9 . . ?
C9 C8 H8B 109.9 . . ?
S1 C8 H8B 109.9 . . ?
H8A C8 H8B 108.3 . . ?
C8 C9 H9A 109.5 . . ?
C8 C9 H9B 109.5 . . ?
H9A C9 H9B 109.5 . . ?
C8 C9 H9C 109.5 . . ?
H9A C9 H9C 109.5 . . ?
H9B C9 H9C 109.5 . . ?
N4 C10 C1 111.1(4) . . ?
N4 C10 H10A 109.4 . . ?
C1 C10 H10A 109.4 . . ?
N4 C10 H10B 109.4 . . ?
C1 C10 H10B 109.4 . . ?
H10A C10 H10B 108.0 . . ?
N4 C11 C12 114.9(4) . . ?
N4 C11 H11A 108.5 . . ?
C12 C11 H11A 108.5 . . ?
N4 C11 H11B 108.5 . . ?
C12 C11 H11B 108.5 . . ?
H11A C11 H11B 107.5 . . ?
C11 C12 S3 112.0(4) . . ?
C11 C12 H12A 109.2 . . ?
S3 C12 H12A 109.2 . . ?
C11 C12 H12B 109.2 . . ?
S3 C12 H12B 109.2 . . ?
H12A C12 H12B 107.9 . . ?
N4 C13 H13A 109.5 . . ?
N4 C13 H13B 109.5 . . ?
H13A C13 H13B 109.5 . . ?
N4 C13 H13C 109.5 . . ?
H13A C13 H13C 109.5 . . ?
H13B C13 H13C 109.5 . . ?
C15 C14 S3 108.6(5) . . ?
C15 C14 H14A 110.0 . . ?
S3 C14 H14A 110.0 . . ?
C15 C14 H14B 110.0 . . ?
S3 C14 H14B 110.0 . . ?
H14A C14 H14B 108.3 . . ?
C14 C15 H15A 109.5 . . ?
C14 C15 H15B 109.5 . . ?
H15A C15 H15B 109.5 . . ?
C14 C15 H15C 109.5 . . ?
H15A C15 H15C 109.5 . . ?
H15B C15 H15C 109.5 . . ?
N6 C16 C17 110.0(5) . . ?
N6 C16 C25 120.2(5) . . ?
C17 C16 C25 129.8(6) . . ?
C18 C17 C16 103.5(5) . . ?
C18 C17 H17 128.2 . . ?
C16 C17 H17 128.2 . . ?
N5 C18 C17 110.4(5) . . ?
N5 C18 C19 118.5(5) . . ?
C17 C18 C19 131.1(5) . . ?
C18 C19 N7 108.2(5) . . ?
C18 C19 H19A 110.1 . . ?
N7 C19 H19A 110.1 . . ?
C18 C19 H19B 110.1 . . ?
N7 C19 H19B 110.1 . . ?
H19A C19 H19B 108.4 . . ?
N7 C20 C21 111.8(6) . . ?
N7 C20 H20A 109.3 . . ?
C21 C20 H20A 109.3 . . ?
N7 C20 H20B 109.3 . . ?
C21 C20 H20B 109.3 . . ?
H20A C20 H20B 107.9 . . ?
C20 C21 S2 105.2(7) . . ?
C20 C21 H21A 110.7 . . ?
S2 C21 H21A 110.7 . . ?
C20 C21 H21B 110.7 . . ?
S2 C21 H21B 110.7 . . ?
H21A C21 H21B 108.8 . . ?
N7 C22 H22A 109.5 . . ?
N7 C22 H22B 109.5 . . ?
H22A C22 H22B 109.5 . . ?
N7 C22 H22C 109.5 . . ?
H22A C22 H22C 109.5 . . ?
H22B C22 H22C 109.5 . . ?
C24 C23 S2 106.8(8) . . ?
C24 C23 H23A 110.4 . . ?
S2 C23 H23A 110.4 . . ?
C24 C23 H23B 110.4 . . ?
S2 C23 H23B 110.4 . . ?
H23A C23 H23B 108.6 . . ?
C23 C24 H24A 109.5 . . ?
C23 C24 H24B 109.5 . . ?
H24A C24 H24B 109.5 . . ?
C23 C24 H24C 109.5 . . ?
H24A C24 H24C 109.5 . . ?
H24B C24 H24C 109.5 . . ?
C16 C25 N8 108.5(6) . . ?
C16 C25 H25A 110.0 . . ?
N8 C25 H25A 110.0 . . ?
C16 C25 H25B 110.0 . . ?
N8 C25 H25B 110.0 . . ?
H25A C25 H25B 108.4 . . ?
N8 C26 C27 100.5(13) . . ?
N8 C26 H26A 111.7 . . ?
C27 C26 H26A 111.7 . . ?
N8 C26 H26B 111.7 . . ?
C27 C26 H26B 111.7 . . ?
H26A C26 H26B 109.4 . . ?
C26 C27 S4 112.4(12) . . ?
C26 C27 H27A 109.1 . . ?
S4 C27 H27A 109.1 . . ?
C26 C27 H27B 109.1 . . ?
S4 C27 H27B 109.1 . . ?
H27A C27 H27B 107.9 . . ?
C27A C26A N8 115.7(9) . . ?
C27A C26A H26C 108.3 . . ?
N8 C26A H26C 108.3 . . ?
C27A C26A H26D 108.3 . . ?
N8 C26A H26D 108.3 . . ?
H26C C26A H26D 107.4 . . ?
C26A C27A S4 107.4(9) . . ?
C26A C27A H27C 110.2 . . ?
S4 C27A H27C 110.2 . . ?
C26A C27A H27D 110.2 . . ?
S4 C27A H27D 110.2 . . ?
H27C C27A H27D 108.5 . . ?
N8 C28 H28A 109.5 . . ?
N8 C28 H28B 109.5 . . ?
H28A C28 H28B 109.5 . . ?
N8 C28 H28C 109.5 . . ?
H28A C28 H28C 109.5 . . ?
H28B C28 H28C 109.5 . . ?
C30 C29 S4 110.6(8) . . ?
C30 C29 H29A 109.5 . . ?
S4 C29 H29A 109.5 . . ?
C30 C29 H29B 109.5 . . ?
S4 C29 H29B 109.5 . . ?
H29A C29 H29B 108.1 . . ?
C29 C30 H30A 109.5 . . ?
C29 C30 H30B 109.5 . . ?
H30A C30 H30B 109.5 . . ?
C29 C30 H30C 109.5 . . ?
H30A C30 H30C 109.5 . . ?
H30B C30 H30C 109.5 . . ?
O1 C31 O2 127.2(5) . . ?
O1 C31 C32 117.0(5) . . ?
O2 C31 C32 115.8(5) . . ?
C31 C32 H32A 109.5 . . ?
C31 C32 H32B 109.5 . . ?
H32A C32 H32B 109.5 . . ?
C31 C32 H32C 109.5 . . ?
H32A C32 H32C 109.5 . . ?
H32B C32 H32C 109.5 . . ?
O4 C33 O3 128.3(5) . . ?
O4 C33 C34 115.9(5) . . ?
O3 C33 C34 115.8(5) . . ?
C33 C34 H34A 109.5 . . ?
C33 C34 H34B 109.5 . . ?
H34A C34 H34B 109.5 . . ?
C33 C34 H34C 109.5 . . ?
H34A C34 H34C 109.5 . . ?
H34B C34 H34C 109.5 . . ?
N19 C35 C36 110.8(4) . . ?
N19 C35 C44 118.9(4) . . ?
C36 C35 C44 130.3(4) . . ?
C35 C36 C37 103.6(4) . . ?
C35 C36 H36 128.2 . . ?
C37 C36 H36 128.2 . . ?
N18 C37 C36 110.2(4) . . ?
N18 C37 C38 118.3(4) . . ?
C36 C37 C38 131.5(4) . . ?
C37 C38 N20 110.0(4) . . ?
C37 C38 H38A 109.7 . . ?
N20 C38 H38A 109.7 . . ?
C37 C38 H38B 109.7 . . ?
N20 C38 H38B 109.7 . . ?
H38A C38 H38B 108.2 . . ?
N20 C39 C40 115.6(6) . . ?
N20 C39 H39A 108.4 . . ?
C40 C39 H39A 108.4 . . ?
N20 C39 H39B 108.4 . . ?
C40 C39 H39B 108.4 . . ?
H39A C39 H39B 107.5 . . ?
C39 C40 S5 106.4(5) . . ?
C39 C40 H40A 110.5 . . ?
S5 C40 H40A 110.5 . . ?
C39 C40 H40B 110.5 . . ?
S5 C40 H40B 110.5 . . ?
H40A C40 H40B 108.6 . . ?
N20 C41 H41A 109.5 . . ?
N20 C41 H41B 109.5 . . ?
H41A C41 H41B 109.5 . . ?
N20 C41 H41C 109.5 . . ?
H41A C41 H41C 109.5 . . ?
H41B C41 H41C 109.5 . . ?
C43 C42 S5 104.8(8) . . ?
C43 C42 H42A 110.8 . . ?
S5 C42 H42A 110.8 . . ?
C43 C42 H42B 110.8 . . ?
S5 C42 H42B 110.8 . . ?
H42A C42 H42B 108.9 . . ?
C42 C43 H43A 109.5 . . ?
C42 C43 H43B 109.5 . . ?
H43A C43 H43B 109.5 . . ?
C42 C43 H43C 109.5 . . ?
H43A C43 H43C 109.5 . . ?
H43B C43 H43C 109.5 . . ?
C35 C44 N21 111.0(4) . . ?
C35 C44 H44A 109.4 . . ?
N21 C44 H44A 109.4 . . ?
C35 C44 H44B 109.4 . . ?
N21 C44 H44B 109.4 . . ?
H44A C44 H44B 108.0 . . ?
C46 C45 N21 116.5(6) . . ?
C46 C45 H45A 108.2 . . ?
N21 C45 H45A 108.2 . . ?
C46 C45 H45B 108.2 . . ?
N21 C45 H45B 108.2 . . ?
H45A C45 H45B 107.3 . . ?
C45 C46 S6 113.6(7) . . ?
C45 C46 H46A 108.8 . . ?
S6 C46 H46A 108.8 . . ?
C45 C46 H46B 108.8 . . ?
S6 C46 H46B 108.8 . . ?
H46A C46 H46B 107.7 . . ?
N21 C47 H47A 109.5 . . ?
N21 C47 H47B 109.5 . . ?
H47A C47 H47B 109.5 . . ?
N21 C47 H47C 109.5 . . ?
H47A C47 H47C 109.5 . . ?
H47B C47 H47C 109.5 . . ?
C49 C48 S6 108.2(8) . . ?
C49 C48 H48A 110.1 . . ?
S6 C48 H48A 110.1 . . ?
C49 C48 H48B 110.1 . . ?
S6 C48 H48B 110.1 . . ?
H48A C48 H48B 108.4 . . ?
C48 C49 H49A 109.5 . . ?
C48 C49 H49B 109.5 . . ?
H49A C49 H49B 109.5 . . ?
C48 C49 H49C 109.5 . . ?
H49A C49 H49C 109.5 . . ?
H49B C49 H49C 109.5 . . ?
N23 C50 C51 110.7(5) . . ?
N23 C50 C59 117.9(4) . . ?
C51 C50 C59 131.3(5) . . ?
C52 C51 C50 102.5(5) . . ?
C52 C51 H51 128.7 . . ?
C50 C51 H51 128.7 . . ?
N22 C52 C51 111.7(5) . . ?
N22 C52 C53 118.8(5) . . ?
C51 C52 C53 129.4(5) . . ?
N24 C53 C52 111.3(5) . . ?
N24 C53 H53A 109.4 . . ?
C52 C53 H53A 109.4 . . ?
N24 C53 H53B 109.4 . . ?
C52 C53 H53B 109.4 . . ?
H53A C53 H53B 108.0 . . ?
N24 C54 C55 113.8(5) . . ?
N24 C54 H54A 108.8 . . ?
C55 C54 H54A 108.8 . . ?
N24 C54 H54B 108.8 . . ?
C55 C54 H54B 108.8 . . ?
H54A C54 H54B 107.7 . . ?
C54 C55 S7 112.1(4) . . ?
C54 C55 H55A 109.2 . . ?
S7 C55 H55A 109.2 . . ?
C54 C55 H55B 109.2 . . ?
S7 C55 H55B 109.2 . . ?
H55A C55 H55B 107.9 . . ?
N24 C56 H56A 109.5 . . ?
N24 C56 H56B 109.5 . . ?
H56A C56 H56B 109.5 . . ?
N24 C56 H56C 109.5 . . ?
H56A C56 H56C 109.5 . . ?
H56B C56 H56C 109.5 . . ?
C58 C57 S7 109.4(5) . . ?
C58 C57 H57A 109.8 . . ?
S7 C57 H57A 109.8 . . ?
C58 C57 H57B 109.8 . . ?
S7 C57 H57B 109.8 . . ?
H57A C57 H57B 108.2 . . ?
C57 C58 H58A 109.5 . . ?
C57 C58 H58B 109.5 . . ?
H58A C58 H58B 109.5 . . ?
C57 C58 H58C 109.5 . . ?
H58A C58 H58C 109.5 . . ?
H58B C58 H58C 109.5 . . ?
C50 C59 N25 108.3(4) . . ?
C50 C59 H59A 110.0 . . ?
N25 C59 H59A 110.0 . . ?
C50 C59 H59B 110.0 . . ?
N25 C59 H59B 110.0 . . ?
H59A C59 H59B 108.4 . . ?
N25 C60 C61 111.2(5) . . ?
N25 C60 H60A 109.4 . . ?
C61 C60 H60A 109.4 . . ?
N25 C60 H60B 109.4 . . ?
C61 C60 H60B 109.4 . . ?
H60A C60 H60B 108.0 . . ?
C60 C61 S8 107.7(4) . . ?
C60 C61 H61A 110.2 . . ?
S8 C61 H61A 110.2 . . ?
C60 C61 H61B 110.2 . . ?
S8 C61 H61B 110.2 . . ?
H61A C61 H61B 108.5 . . ?
N25 C62 H62A 109.5 . . ?
N25 C62 H62B 109.5 . . ?
H62A C62 H62B 109.5 . . ?
N25 C62 H62C 109.5 . . ?
H62A C62 H62C 109.5 . . ?
H62B C62 H62C 109.5 . . ?
C64 C63 S8 110.9(4) . . ?
C64 C63 H63A 109.5 . . ?
S8 C63 H63A 109.5 . . ?
C64 C63 H63B 109.5 . . ?
S8 C63 H63B 109.5 . . ?
H63A C63 H63B 108.0 . . ?
C63 C64 H64A 109.5 . . ?
C63 C64 H64B 109.5 . . ?
H64A C64 H64B 109.5 . . ?
C63 C64 H64C 109.5 . . ?
H64A C64 H64C 109.5 . . ?
H64B C64 H64C 109.5 . . ?
O6 C65 O5 126.0(5) . . ?
O6 C65 C66 117.1(5) . . ?
O5 C65 C66 116.9(5) . . ?
C65 C66 H66A 109.5 . . ?
C65 C66 H66B 109.5 . . ?
H66A C66 H66B 109.5 . . ?
C65 C66 H66C 109.5 . . ?
H66A C66 H66C 109.5 . . ?
H66B C66 H66C 109.5 . . ?
O8 C67 O7 126.2(5) . . ?
O8 C67 C68 116.4(5) . . ?
O7 C67 C68 117.4(5) . . ?
C67 C68 H68A 109.5 . . ?
C67 C68 H68B 109.5 . . ?
H68A C68 H68B 109.5 . . ?
C67 C68 H68C 109.5 . . ?
H68A C68 H68C 109.5 . . ?
H68B C68 H68C 109.5 . . ?
O17 C69 C71 122.1(6) . . ?
O17 C69 C70 121.9(7) . . ?
C71 C69 C70 115.9(6) . . ?
C69 C70 H70A 109.5 . . ?
C69 C70 H70B 109.5 . . ?
H70A C70 H70B 109.5 . . ?
C69 C70 H70C 109.5 . . ?
H70A C70 H70C 109.5 . . ?
H70B C70 H70C 109.5 . . ?
C69 C71 H71A 109.5 . . ?
C69 C71 H71B 109.5 . . ?
H71A C71 H71B 109.5 . . ?
C69 C71 H71C 109.5 . . ?
H71A C71 H71C 109.5 . . ?
H71B C71 H71C 109.5 . . ?
O18 C72 C74 122.7(8) . . ?
O18 C72 C73 121.3(8) . . ?
C74 C72 C73 116.0(7) . . ?
C72 C73 H73A 109.5 . . ?
C72 C73 H73B 109.5 . . ?
H73A C73 H73B 109.5 . . ?
C72 C73 H73C 109.5 . . ?
H73A C73 H73C 109.5 . . ?
H73B C73 H73C 109.5 . . ?
C72 C74 H74A 109.5 . . ?
C72 C74 H74B 109.5 . . ?
H74A C74 H74B 109.5 . . ?
C72 C74 H74C 109.5 . . ?
H74A C74 H74C 109.5 . . ?
H74B C74 H74C 109.5 . . ?

loop_
_geom_bond_atom_site_label_1
_geom_bond_atom_site_label_2
_geom_bond_distance
_geom_bond_site_symmetry_2
_geom_bond_publ_flag
Ni1 O1 2.032(4) . ?
Ni1 N1 2.070(4) . ?
Ni1 N12 2.096(4) . ?
Ni1 N3 2.140(5) . ?
Ni1 N9 2.158(4) . ?
Ni1 S1 2.4570(15) . ?
Ni2 O4 2.034(4) . ?
Ni2 N2 2.054(4) . ?
Ni2 N15 2.096(4) . ?
Ni2 N4 2.146(4) . ?
Ni2 N11 2.162(4) . ?
Ni2 S3 2.4405(14) . ?
Ni3 O2 2.004(4) . ?
Ni3 N5 2.049(5) . ?
Ni3 N12 2.096(4) . ?
Ni3 N7 2.137(5) . ?
Ni3 N9 2.159(4) . ?
Ni3 S2 2.4578(18) . ?
Ni4 O3 2.011(4) . ?
Ni4 N6 2.047(4) . ?
Ni4 N15 2.094(4) . ?
Ni4 N8 2.119(6) . ?
Ni4 N11 2.152(5) . ?
Ni4 S4 2.4399(19) . ?
Ni5 O5 2.032(4) . ?
Ni5 N18 2.061(4) . ?
Ni5 N29 2.084(5) . ?
Ni5 N20 2.136(5) . ?
Ni5 N26 2.162(4) . ?
Ni5 S5 2.4691(16) . ?
Ni6 O7 2.029(4) . ?
Ni6 N19 2.053(4) . ?
Ni6 N32 2.107(5) . ?
Ni6 N21 2.137(5) . ?
Ni6 N28 2.165(4) . ?
Ni6 S6 2.4230(16) . ?
Ni7 O6 2.004(4) . ?
Ni7 N22 2.060(4) . ?
Ni7 N29 2.092(4) . ?
Ni7 N24 2.133(5) . ?
Ni7 N26 2.178(4) . ?
Ni7 S7 2.4280(15) . ?
Ni8 O8 2.001(4) . ?
Ni8 N23 2.031(4) . ?
Ni8 N32 2.111(4) . ?
Ni8 N28 2.144(4) . ?
Ni8 N25 2.145(5) . ?
Ni8 S8 2.4804(15) . ?
Cl1 O10 1.371(7) . ?
Cl1 O9 1.421(6) . ?
Cl1 O11 1.422(7) . ?
Cl1 O12 1.447(8) . ?
Cl2 O14 1.330(10) . ?
Cl2 O15 1.390(7) . ?
Cl2 O13 1.392(8) . ?
Cl2 O16 1.443(9) . ?
S1 C6 1.808(7) . ?
S1 C8 1.828(7) . ?
S2 C21 1.893(11) . ?
S2 C23 1.969(13) . ?
S3 C14 1.803(7) . ?
S3 C12 1.817(6) . ?
S4 C27A 1.673(12) . ?
S4 C29 1.787(8) . ?
S4 C27 1.975(13) . ?
S5 C40 1.828(8) . ?
S5 C42 1.937(14) . ?
S6 C48 1.756(9) . ?
S6 C46 1.831(14) . ?
S7 C55 1.801(7) . ?
S7 C57 1.820(7) . ?
S8 C61 1.811(6) . ?
S8 C63 1.827(6) . ?
O1 C31 1.253(7) . ?
O2 C31 1.263(7) . ?
O3 C33 1.257(6) . ?
O4 C33 1.243(6) . ?
O5 C65 1.265(6) . ?
O6 C65 1.263(7) . ?
O7 C67 1.262(6) . ?
O8 C67 1.254(6) . ?
O17 C69 1.226(9) . ?
O18 C72 1.206(11) . ?
N1 C3 1.342(6) . ?
N1 N2 1.365(5) . ?
N2 C1 1.352(6) . ?
N3 C4 1.475(7) . ?
N3 C5 1.490(7) . ?
N3 C7 1.491(7) . ?
N4 C11 1.475(7) . ?
N4 C10 1.490(7) . ?
N4 C13 1.492(7) . ?
N5 C18 1.349(7) . ?
N5 N6 1.359(6) . ?
N6 C16 1.343(7) . ?
N7 C20 1.462(8) . ?
N7 C22 1.491(8) . ?
N7 C19 1.495(9) . ?
N8 C26 1.460(16) . ?
N8 C28 1.494(9) . ?
N8 C25 1.498(10) . ?
N8 C26A 1.562(13) . ?
N9 N10 1.159(6) . ?
N10 N11 1.195(6) . ?
N12 N13 1.212(6) . ?
N13 N14 1.162(7) . ?
N15 N16 1.192(7) . ?
N16 N17 1.159(8) . ?
N18 C37 1.349(6) . ?
N18 N19 1.373(5) . ?
N19 C35 1.339(6) . ?
N20 C41 1.477(7) . ?
N20 C39 1.489(8) . ?
N20 C38 1.497(7) . ?
N21 C45 1.472(9) . ?
N21 C47 1.493(8) . ?
N21 C44 1.509(7) . ?
N22 C52 1.345(6) . ?
N22 N23 1.360(5) . ?
N23 C50 1.349(7) . ?
N24 C53 1.483(9) . ?
N24 C56 1.490(7) . ?
N24 C54 1.494(8) . ?
N25 C60 1.486(7) . ?
N25 C62 1.491(6) . ?
N25 C59 1.498(7) . ?
N26 N27 1.156(6) . ?
N27 N28 1.194(6) . ?
N29 N30 1.196(7) . ?
N30 N31 1.146(8) . ?
N32 N33 1.197(6) . ?
N33 N34 1.153(7) . ?
C1 C2 1.396(7) . ?
C1 C10 1.492(7) . ?
C2 C3 1.392(7) . ?
C2 H2 0.9500 . ?
C3 C4 1.494(7) . ?
C4 H4A 0.9900 . ?
C4 H4B 0.9900 . ?
C5 C6 1.537(10) . ?
C5 H5A 0.9900 . ?
C5 H5B 0.9900 . ?
C6 H6A 0.9900 . ?
C6 H6B 0.9900 . ?
C7 H7A 0.9800 . ?
C7 H7B 0.9800 . ?
C7 H7C 0.9800 . ?
C8 C9 1.516(11) . ?
C8 H8A 0.9900 . ?
C8 H8B 0.9900 . ?
C9 H9A 0.9800 . ?
C9 H9B 0.9800 . ?
C9 H9C 0.9800 . ?
C10 H10A 0.9900 . ?
C10 H10B 0.9900 . ?
C11 C12 1.510(8) . ?
C11 H11A 0.9900 . ?
C11 H11B 0.9900 . ?
C12 H12A 0.9900 . ?
C12 H12B 0.9900 . ?
C13 H13A 0.9800 . ?
C13 H13B 0.9800 . ?
C13 H13C 0.9800 . ?
C14 C15 1.517(10) . ?
C14 H14A 0.9900 . ?
C14 H14B 0.9900 . ?
C15 H15A 0.9800 . ?
C15 H15B 0.9800 . ?
C15 H15C 0.9800 . ?
C16 C17 1.401(8) . ?
C16 C25 1.496(8) . ?
C17 C18 1.389(8) . ?
C17 H17 0.9500 . ?
C18 C19 1.492(8) . ?
C19 H19A 0.9900 . ?
C19 H19B 0.9900 . ?
C20 C21 1.507(15) . ?
C20 H20A 0.9900 . ?
C20 H20B 0.9900 . ?
C21 H21A 0.9900 . ?
C21 H21B 0.9900 . ?
C22 H22A 0.9800 . ?
C22 H22B 0.9800 . ?
C22 H22C 0.9800 . ?
C23 C24 1.431(18) . ?
C23 H23A 0.9900 . ?
C23 H23B 0.9900 . ?
C24 H24A 0.9800 . ?
C24 H24B 0.9800 . ?
C24 H24C 0.9800 . ?
C25 H25A 0.9900 . ?
C25 H25B 0.9900 . ?
C26 C27 1.67(3) . ?
C26 H26A 0.9900 . ?
C26 H26B 0.9900 . ?
C27 H27A 0.9900 . ?
C27 H27B 0.9900 . ?
C26A C27A 1.50(2) . ?
C26A H26C 0.9900 . ?
C26A H26D 0.9900 . ?
C27A H27C 0.9900 . ?
C27A H27D 0.9900 . ?
C28 H28A 0.9800 . ?
C28 H28B 0.9800 . ?
C28 H28C 0.9800 . ?
C29 C30 1.459(15) . ?
C29 H29A 0.9900 . ?
C29 H29B 0.9900 . ?
C30 H30A 0.9800 . ?
C30 H30B 0.9800 . ?
C30 H30C 0.9800 . ?
C31 C32 1.528(8) . ?
C32 H32A 0.9800 . ?
C32 H32B 0.9800 . ?
C32 H32C 0.9800 . ?
C33 C34 1.530(8) . ?
C34 H34A 0.9800 . ?
C34 H34B 0.9800 . ?
C34 H34C 0.9800 . ?
C35 C36 1.390(7) . ?
C35 C44 1.490(7) . ?
C36 C37 1.394(7) . ?
C36 H36 0.9500 . ?
C37 C38 1.486(7) . ?
C38 H38A 0.9900 . ?
C38 H38B 0.9900 . ?
C39 C40 1.521(11) . ?
C39 H39A 0.9900 . ?
C39 H39B 0.9900 . ?
C40 H40A 0.9900 . ?
C40 H40B 0.9900 . ?
C41 H41A 0.9800 . ?
C41 H41B 0.9800 . ?
C41 H41C 0.9800 . ?
C42 C43 1.557(15) . ?
C42 H42A 0.9900 . ?
C42 H42B 0.9900 . ?
C43 H43A 0.9800 . ?
C43 H43B 0.9800 . ?
C43 H43C 0.9800 . ?
C44 H44A 0.9900 . ?
C44 H44B 0.9900 . ?
C45 C46 1.424(14) . ?
C45 H45A 0.9900 . ?
C45 H45B 0.9900 . ?
C46 H46A 0.9900 . ?
C46 H46B 0.9900 . ?
C47 H47A 0.9800 . ?
C47 H47B 0.9800 . ?
C47 H47C 0.9800 . ?
C48 C49 1.419(18) . ?
C48 H48A 0.9900 . ?
C48 H48B 0.9900 . ?
C49 H49A 0.9800 . ?
C49 H49B 0.9800 . ?
C49 H49C 0.9800 . ?
C50 C51 1.395(8) . ?
C50 C59 1.493(8) . ?
C51 C52 1.387(8) . ?
C51 H51 0.9500 . ?
C52 C53 1.509(8) . ?
C53 H53A 0.9900 . ?
C53 H53B 0.9900 . ?
C54 C55 1.527(9) . ?
C54 H54A 0.9900 . ?
C54 H54B 0.9900 . ?
C55 H55A 0.9900 . ?
C55 H55B 0.9900 . ?
C56 H56A 0.9800 . ?
C56 H56B 0.9800 . ?
C56 H56C 0.9800 . ?
C57 C58 1.543(12) . ?
C57 H57A 0.9900 . ?
C57 H57B 0.9900 . ?
C58 H58A 0.9800 . ?
C58 H58B 0.9800 . ?
C58 H58C 0.9800 . ?
C59 H59A 0.9900 . ?
C59 H59B 0.9900 . ?
C60 C61 1.511(9) . ?
C60 H60A 0.9900 . ?
C60 H60B 0.9900 . ?
C61 H61A 0.9900 . ?
C61 H61B 0.9900 . ?
C62 H62A 0.9800 . ?
C62 H62B 0.9800 . ?
C62 H62C 0.9800 . ?
C63 C64 1.494(10) . ?
C63 H63A 0.9900 . ?
C63 H63B 0.9900 . ?
C64 H64A 0.9800 . ?
C64 H64B 0.9800 . ?
C64 H64C 0.9800 . ?
C65 C66 1.513(7) . ?
C66 H66A 0.9800 . ?
C66 H66B 0.9800 . ?
C66 H66C 0.9800 . ?
C67 C68 1.512(7) . ?
C68 H68A 0.9800 . ?
C68 H68B 0.9800 . ?
C68 H68C 0.9800 . ?
C69 C71 1.493(10) . ?
C69 C70 1.508(10) . ?
C70 H70A 0.9800 . ?
C70 H70B 0.9800 . ?
C70 H70C 0.9800 . ?
C71 H71A 0.9800 . ?
C71 H71B 0.9800 . ?
C71 H71C 0.9800 . ?
C72 C74 1.489(13) . ?
C72 C73 1.505(10) . ?
C73 H73A 0.9800 . ?
C73 H73B 0.9800 . ?
C73 H73C 0.9800 . ?
C74 H74A 0.9800 . ?
C74 H74B 0.9800 . ?
C74 H74C 0.9800 . ?
